data_9000987
loop_
_publ_author_name
'Hawthorne, F. C.'

_publ_section_title
;
 Lammerite, Cu3(AsO4)2, a modulated close-packed structure
;
_journal_name_full 'American Mineralogist'
_journal_page_first 206
_journal_page_last 209
_journal_volume 71
_journal_year 1986
_chemical_formula_sum 'As2 Cu3 O8'
_chemical_name_mineral Lammerite
_space_group_IT_number 14
_symmetry_space_group_name_Hall '-P 2yab'
_symmetry_space_group_name_H-M 'P 1 21/a 1'
_cell_angle_alpha 90
_cell_angle_beta 111.72
_cell_angle_gamma 90
_cell_length_a 5.079
_cell_length_b 11.611
_cell_length_c 5.394
_cell_formula_units_Z 2
_cell_volume 295.513
_database_code_amcsd 0001009
_exptl_crystal_density_diffrn 5.265
_cod_original_formula_sum 'Cu3 As2 O8'
_cod_database_code 9000987

loop_
_space_group_symop_operation_xyz
x,y,z
1/2+x,1/2-y,z
1/2-x,1/2+y,-z
-x,-y,-z

loop_
_atom_site_label
_atom_site_fract_x
_atom_site_fract_y
_atom_site_fract_z
_atom_site_U_iso_or_equiv
Cu1 0.00000 0.50000 0.50000 0.01250
Cu2 0.24620 0.83670 0.85630 0.01480
As -0.11110 0.88510 0.26250 0.00960
O1 0.19210 0.91730 0.22030 0.01300
O2 -0.09460 0.81570 0.53900 0.01500
O3 0.17170 0.68710 0.99040 0.01300
O4 0.28930 0.99020 0.73320 0.01200

loop_
_cod_related_entry_id
_cod_related_entry_database
_cod_related_entry_code
1 AMCSD 0001009
